data_2007713
loop_
_publ_author_name
'Morris, David G.'
'Ryder, Karl S.'
'Howie, R. Alan'

_publ_section_title
;
 13<i>H</i>-Dibenzo[<i>a</i>,<i>g</i>]fluoren-13-one
;
_journal_issue 10
_journal_name_full 'Acta Crystallographica Section C'
_journal_page_first 1542
_journal_page_last 1544
_journal_paper_doi 10.1107/S0108270198006167
_journal_volume 54
_journal_year 1998
_chemical_formula_moiety 'C21 H12 O'
_chemical_formula_sum 'C21 H12 O'
_chemical_formula_weight 280.31
_chemical_melting_point .437E-305
_chemical_name_common 1,2,5,6,dibenzofluorenone
_chemical_name_systematic
;
13-H-Dibenzo[a,g]fluoren-13-one
;
_space_group_IT_number 15
_symmetry_cell_setting monoclinic
_symmetry_space_group_name_Hall '-C 2yc'
_symmetry_space_group_name_H-M 'C 1 2/c 1'
_audit_creation_method SHELXL97
_cell_angle_alpha 90.00
_cell_angle_beta 95.21(5)
_cell_angle_gamma 90.00
_cell_formula_units_Z 8
_cell_length_a 13.002(9)
_cell_length_b 9.329(6)
_cell_length_c 22.798(14)
_cell_measurement_reflns_used 14
_cell_measurement_temperature 298(2)
_cell_measurement_theta_max 12.0
_cell_measurement_theta_min 7.9
_cell_volume 2754(3)
_computing_cell_refinement 'P3 Software'
_computing_data_collection 'P3 Software (Nicolet, 1980)'
_computing_data_reduction 'RDNIC (Howie, 1980)'
_computing_molecular_graphics 'ORTEX (McArdle, 1994)'
_computing_publication_material SHELXL97
_computing_structure_refinement 'SHELXL97 (Sheldrick, 1997)'
_computing_structure_solution 'SHELXS86 (Sheldrick, 1990)'
_diffrn_ambient_temperature 298(2)
_diffrn_measured_fraction_theta_full 0.502
_diffrn_measured_fraction_theta_max 0.502
_diffrn_measurement_device_type 'Nicolet P3'
_diffrn_measurement_method \w
_diffrn_radiation_monochromator graphite
_diffrn_radiation_source 'normal-focus sealed tube'
_diffrn_radiation_type MoK\a
_diffrn_radiation_wavelength 0.71073
_diffrn_reflns_av_R_equivalents 0.039
_diffrn_reflns_av_sigmaI/netI 0.047
_diffrn_reflns_limit_h_max 15
_diffrn_reflns_limit_h_min 0
_diffrn_reflns_limit_k_max 11
_diffrn_reflns_limit_k_min 0
_diffrn_reflns_limit_l_max 26
_diffrn_reflns_limit_l_min -27
_diffrn_reflns_number 2534
_diffrn_reflns_theta_full 25.01
_diffrn_reflns_theta_max 25.01
_diffrn_reflns_theta_min 1.79
_diffrn_standards_decay_% 0.0
_diffrn_standards_interval_count 50
_diffrn_standards_number 2
_exptl_absorpt_coefficient_mu 0.082
_exptl_absorpt_correction_type none
_exptl_crystal_colour 'dark red'
_exptl_crystal_density_diffrn 1.352
_exptl_crystal_density_method 'not measured'
_exptl_crystal_description plate
_exptl_crystal_F_000 1168
_exptl_crystal_size_max 1.20
_exptl_crystal_size_mid 0.60
_exptl_crystal_size_min 0.06
_refine_diff_density_max 0.119
_refine_diff_density_min -0.155
_refine_ls_extinction_method none
_refine_ls_goodness_of_fit_ref 1.010
_refine_ls_hydrogen_treatment 'H atoms riding, with common U~iso~'
_refine_ls_matrix_type full
_refine_ls_number_parameters 200
_refine_ls_number_reflns 2431
_refine_ls_number_restraints 0
_refine_ls_restrained_S_all 1.010
_refine_ls_R_factor_all 0.101
_refine_ls_R_factor_gt 0.052
_refine_ls_shift/su_max <0.001
_refine_ls_shift/su_mean 0.000
_refine_ls_structure_factor_coef Fsqd
_refine_ls_weighting_details 'w = 1/[\s^2^(Fo^2^)+(0.0586P)^2^+0.5228P] where P=(Fo^2^+2Fc^2^)/3'
_refine_ls_weighting_scheme calc
_refine_ls_wR_factor_ref 0.136
_reflns_number_gt 1439
_reflns_number_total 2431
_reflns_threshold_expression I>2\s(I)
_cod_data_source_file cf1248.cif
_cod_data_source_block s332
_cod_depositor_comments
;
The following automatic conversions were performed:

'_refine_ls_weighting_scheme' value 'calc w =
1/[\s^2^(Fo^2^)+(0.0586P)^2^+0.5228P] where P=(Fo^2^+2Fc^2^)/3' was
changed to 'calc'. New tag '_refine_ls_weighting_details' was
created. The value of the new tag was set to 'w =
1/[\s^2^(Fo^2^)+(0.0586P)^2^+0.5228P] where P=(Fo^2^+2Fc^2^)/3'.

Automatic conversion script
Id: cif_fix_values 3143 2015-03-26 13:38:13Z robertas 
;
_cod_original_sg_symbol_H-M 'C 2/c'
_cod_database_code 2007713
_cod_database_fobs_code 2007713

loop_
_symmetry_equiv_pos_as_xyz
'x, y, z'
'x, -y, z+1/2'
'x+1/2, y+1/2, z'
'x+1/2, -y+1/2, z+1/2'
'-x, -y, -z'
'-x, y, -z-1/2'
'-x+1/2, -y+1/2, -z'
'-x+1/2, y+1/2, -z-1/2'

loop_
_atom_site_label
_atom_site_fract_x
_atom_site_fract_y
_atom_site_fract_z
_atom_site_U_iso_or_equiv
_atom_site_adp_type
_atom_site_calc_flag
_atom_site_refinement_flags
_atom_site_occupancy
_atom_site_disorder_assembly
_atom_site_disorder_group
_atom_site_type_symbol
O 0.81003(14) -0.0264(2) 0.43738(9) 0.0810(6) Uani d . 1 . . O
C1 0.73907(18) 0.0407(3) 0.45607(11) 0.0572(7) Uani d . 1 . . C
C2 0.68117(17) 0.1641(3) 0.42857(11) 0.0523(6) Uani d . 1 . . C
C3 0.69078(19) 0.2292(3) 0.37347(11) 0.0574(7) Uani d . 1 . . C
C4 0.7631(2) 0.1855(3) 0.33407(13) 0.0705(8) Uani d . 1 . . C
H4 0.8098 0.1126 0.3449 0.079(3) Uiso calc R 1 . . H
C5 0.7645(3) 0.2495(4) 0.28053(14) 0.0869(10) Uani d . 1 . . C
H5 0.8120 0.2193 0.2550 0.079(3) Uiso calc R 1 . . H
C6 0.6959(3) 0.3593(4) 0.26334(14) 0.0950(11) Uani d . 1 . . C
H6 0.6979 0.4016 0.2265 0.079(3) Uiso calc R 1 . . H
C7 0.6256(2) 0.4055(3) 0.30010(14) 0.0839(9) Uani d . 1 . . C
H7 0.5807 0.4798 0.2883 0.079(3) Uiso calc R 1 . . H
C8 0.6206(2) 0.3410(3) 0.35604(12) 0.0643(7) Uani d . 1 . . C
C9 0.5470(2) 0.3831(3) 0.39468(13) 0.0698(8) Uani d . 1 . . C
H9 0.5016 0.4571 0.3833 0.079(3) Uiso calc R 1 . . H
C10 0.54012(19) 0.3192(3) 0.44815(12) 0.0623(7) Uani d . 1 . . C
H10 0.4909 0.3497 0.4726 0.079(3) Uiso calc R 1 . . H
C11 0.60808(16) 0.2069(2) 0.46581(10) 0.0511(6) Uani d . 1 . . C
C12 0.61677(16) 0.1130(2) 0.51912(10) 0.0509(6) Uani d . 1 . . C
C13 0.56193(17) 0.1091(3) 0.57015(11) 0.0524(6) Uani d . 1 . . C
C14 0.48440(19) 0.2078(3) 0.58293(12) 0.0657(7) Uani d . 1 . . C
H14 0.4672 0.2826 0.5569 0.079(3) Uiso calc R 1 . . H
C15 0.4347(2) 0.1953(3) 0.63250(13) 0.0757(8) Uani d . 1 . . C
H15 0.3837 0.2612 0.6398 0.079(3) Uiso calc R 1 . . H
C16 0.4588(2) 0.0852(3) 0.67260(13) 0.0757(8) Uani d . 1 . . C
H16 0.4234 0.0774 0.7061 0.079(3) Uiso calc R 1 . . H
C17 0.5339(2) -0.0110(3) 0.66293(12) 0.0697(8) Uani d . 1 . . C
H17 0.5498 -0.0838 0.6901 0.079(3) Uiso calc R 1 . . H
C18 0.58834(18) -0.0019(3) 0.61191(11) 0.0578(7) Uani d . 1 . . C
C19 0.6658(2) -0.1028(3) 0.60216(12) 0.0673(7) Uani d . 1 . . C
H19 0.6812 -0.1755 0.6295 0.079(3) Uiso calc R 1 . . H
C20 0.7181(2) -0.0948(3) 0.55302(12) 0.0660(7) Uani d . 1 . . C
H20 0.7700 -0.1604 0.5470 0.079(3) Uiso calc R 1 . . H
C21 0.69297(17) 0.0129(3) 0.51216(10) 0.0537(6) Uani d . 1 . . C

loop_
_atom_site_aniso_label
_atom_site_aniso_U_11
_atom_site_aniso_U_22
_atom_site_aniso_U_33
_atom_site_aniso_U_12
_atom_site_aniso_U_13
_atom_site_aniso_U_23
O 0.0679(12) 0.0834(14) 0.0948(15) 0.0294(11) 0.0237(10) -0.0059(11)
C1 0.0429(14) 0.0591(16) 0.0694(17) 0.0073(12) 0.0038(12) -0.0142(13)
C2 0.0438(13) 0.0529(14) 0.0597(15) 0.0038(12) 0.0021(11) -0.0121(12)
C3 0.0552(15) 0.0546(15) 0.0620(16) -0.0061(13) 0.0024(12) -0.0109(13)
C4 0.0728(18) 0.0676(18) 0.0732(19) -0.0019(15) 0.0176(15) -0.0139(16)
C5 0.107(3) 0.080(2) 0.078(2) -0.003(2) 0.0324(19) -0.0073(18)
C6 0.130(3) 0.087(2) 0.070(2) -0.010(2) 0.023(2) 0.0076(18)
C7 0.097(2) 0.072(2) 0.082(2) 0.0042(18) 0.0028(19) 0.0082(18)
C8 0.0664(17) 0.0603(16) 0.0658(17) -0.0030(15) 0.0047(14) -0.0044(14)
C9 0.0667(17) 0.0590(17) 0.083(2) 0.0144(14) 0.0006(15) 0.0012(15)
C10 0.0549(15) 0.0606(17) 0.0720(18) 0.0109(14) 0.0086(13) -0.0062(15)
C11 0.0409(12) 0.0482(14) 0.0636(15) 0.0037(11) 0.0008(11) -0.0132(12)
C12 0.0437(13) 0.0512(15) 0.0570(15) 0.0006(12) 0.0005(11) -0.0107(12)
C13 0.0408(12) 0.0578(15) 0.0582(15) -0.0006(12) 0.0015(11) -0.0130(13)
C14 0.0598(15) 0.0751(18) 0.0626(17) 0.0150(15) 0.0083(13) -0.0069(15)
C15 0.0595(17) 0.100(2) 0.0695(18) 0.0183(17) 0.0132(15) -0.0073(18)
C16 0.0623(17) 0.100(2) 0.0664(18) -0.0036(18) 0.0158(14) -0.0057(18)
C17 0.0646(17) 0.077(2) 0.0681(18) -0.0061(16) 0.0078(14) -0.0004(15)
C18 0.0507(14) 0.0589(16) 0.0629(16) -0.0047(13) 0.0004(12) -0.0082(13)
C19 0.0667(17) 0.0611(17) 0.0737(19) 0.0087(15) 0.0035(14) 0.0069(14)
C20 0.0597(16) 0.0607(17) 0.0774(19) 0.0161(14) 0.0050(14) -0.0058(15)
C21 0.0457(14) 0.0531(15) 0.0620(16) 0.0063(12) 0.0020(12) -0.0100(13)

loop_
_atom_type_symbol
_atom_type_description
_atom_type_scat_dispersion_real
_atom_type_scat_dispersion_imag
_atom_type_scat_source
C C 0.0033 0.0016 'International Tables Vol C Tables 4.2.6.8 and 6.1.1.4'
H H 0.0000 0.0000 'International Tables Vol C Tables 4.2.6.8 and 6.1.1.4'
O O 0.0106 0.0060 'International Tables Vol C Tables 4.2.6.8 and 6.1.1.4'

loop_
_geom_angle_atom_site_label_1
_geom_angle_atom_site_label_2
_geom_angle_atom_site_label_3
_geom_angle
_geom_angle_publ_flag
O C1 C2 128.3(2) yes
O C1 C21 126.0(2) yes
C2 C1 C21 105.72(19) yes
C11 C2 C3 122.8(2) ?
C11 C2 C1 108.3(2) ?
C3 C2 C1 128.9(2) yes
C2 C3 C4 123.9(2) yes
C2 C3 C8 117.3(2) ?
C4 C3 C8 118.7(3) ?
C5 C4 C3 120.4(3) ?
C5 C4 H4 119.8 ?
C3 C4 H4 119.8 ?
C4 C5 C6 121.0(3) ?
C4 C5 H5 119.5 ?
C6 C5 H5 119.5 ?
C7 C6 C5 120.5(3) ?
C7 C6 H6 119.7 ?
C5 C6 H6 119.7 ?
C6 C7 C8 120.5(3) ?
C6 C7 H7 119.8 ?
C8 C7 H7 119.8 ?
C9 C8 C7 122.2(3) ?
C9 C8 C3 118.9(3) ?
C7 C8 C3 118.9(3) ?
C10 C9 C8 122.5(3) ?
C10 C9 H9 118.7 ?
C8 C9 H9 118.7 ?
C9 C10 C11 119.3(2) ?
C9 C10 H10 120.3 ?
C11 C10 H10 120.3 ?
C2 C11 C10 119.1(2) ?
C2 C11 C12 108.9(2) ?
C10 C11 C12 132.0(2) ?
C21 C12 C13 119.7(2) ?
C21 C12 C11 107.8(2) ?
C13 C12 C11 132.5(2) ?
C14 C13 C12 124.9(2) ?
C14 C13 C18 117.9(2) ?
C12 C13 C18 117.2(2) ?
C15 C14 C13 121.2(3) ?
C15 C14 H14 119.4 ?
C13 C14 H14 119.4 ?
C14 C15 C16 121.0(3) ?
C14 C15 H15 119.5 ?
C16 C15 H15 119.5 ?
C17 C16 C15 120.2(3) ?
C17 C16 H16 119.9 ?
C15 C16 H16 119.9 ?
C16 C17 C18 120.9(3) ?
C16 C17 H17 119.6 ?
C18 C17 H17 119.6 ?
C19 C18 C17 120.4(3) ?
C19 C18 C13 120.7(2) ?
C17 C18 C13 118.9(2) ?
C20 C19 C18 120.6(3) ?
C20 C19 H19 119.7 ?
C18 C19 H19 119.7 ?
C19 C20 C21 119.1(2) ?
C19 C20 H20 120.5 ?
C21 C20 H20 120.5 ?
C12 C21 C20 122.7(2) ?
C12 C21 C1 109.3(2) ?
C20 C21 C1 128.0(2) yes

loop_
_geom_bond_atom_site_label_1
_geom_bond_atom_site_label_2
_geom_bond_site_symmetry_2
_geom_bond_distance
_geom_bond_publ_flag
O C1 . 1.223(3) yes
C1 C2 . 1.483(3) yes
C1 C21 . 1.484(4) yes
C2 C11 . 1.389(3) ?
C2 C3 . 1.411(3) ?
C3 C4 . 1.418(3) ?
C3 C8 . 1.419(4) ?
C4 C5 . 1.360(4) ?
C4 H4 . 0.9300 ?
C5 C6 . 1.392(4) ?
C5 H5 . 0.9300 ?
C6 C7 . 1.364(4) ?
C6 H6 . 0.9300 ?
C7 C8 . 1.417(4) ?
C7 H7 . 0.9300 ?
C8 C9 . 1.413(4) ?
C9 C10 . 1.367(4) ?
C9 H9 . 0.9300 ?
C10 C11 . 1.405(3) ?
C10 H10 . 0.9300 ?
C11 C12 . 1.494(3) ?
C12 C21 . 1.381(3) ?
C12 C13 . 1.419(3) ?
C13 C14 . 1.415(3) ?
C13 C18 . 1.427(3) ?
C14 C15 . 1.357(4) ?
C14 H14 . 0.9300 ?
C15 C16 . 1.392(4) ?
C15 H15 . 0.9300 ?
C16 C17 . 1.359(4) ?
C16 H16 . 0.9300 ?
C17 C18 . 1.418(4) ?
C17 H17 . 0.9300 ?
C18 C19 . 1.410(3) ?
C19 C20 . 1.365(4) ?
C19 H19 . 0.9300 ?
C20 C21 . 1.388(3) ?
C20 H20 . 0.9300 ?

loop_
_geom_torsion_atom_site_label_1
_geom_torsion_atom_site_label_2
_geom_torsion_atom_site_label_3
_geom_torsion_atom_site_label_4
_geom_torsion
O C1 C2 C11 -179.3(2)
C21 C1 C2 C11 0.9(2)
O C1 C2 C3 3.2(4)
C21 C1 C2 C3 -176.6(2)
C11 C2 C3 C4 -178.5(2)
C1 C2 C3 C4 -1.3(4)
C11 C2 C3 C8 -1.1(3)
C1 C2 C3 C8 176.0(2)
C2 C3 C4 C5 177.0(3)
C8 C3 C4 C5 -0.3(4)
C3 C4 C5 C6 0.4(4)
C4 C5 C6 C7 0.1(5)
C5 C6 C7 C8 -0.8(5)
C6 C7 C8 C9 -178.2(3)
C6 C7 C8 C3 0.9(4)
C2 C3 C8 C9 1.3(4)
C4 C3 C8 C9 178.8(2)
C2 C3 C8 C7 -177.8(2)
C4 C3 C8 C7 -0.3(4)
C7 C8 C9 C10 178.4(3)
C3 C8 C9 C10 -0.7(4)
C8 C9 C10 C11 -0.2(4)
C3 C2 C11 C10 0.3(3)
C1 C2 C11 C10 -177.4(2)
C3 C2 C11 C12 178.1(2)
C1 C2 C11 C12 0.4(2)
C9 C10 C11 C2 0.4(3)
C9 C10 C11 C12 -176.8(2)
C2 C11 C12 C21 -1.7(3)
C10 C11 C12 C21 175.7(2)
C2 C11 C12 C13 -179.8(2)
C10 C11 C12 C13 -2.4(4)
C21 C12 C13 C14 178.3(2)
C11 C12 C13 C14 -3.8(4)
C21 C12 C13 C18 -0.8(3)
C11 C12 C13 C18 177.1(2)
C12 C13 C14 C15 179.1(2)
C18 C13 C14 C15 -1.7(4)
C13 C14 C15 C16 0.4(4)
C14 C15 C16 C17 0.8(4)
C15 C16 C17 C18 -0.5(4)
C16 C17 C18 C19 -179.6(2)
C16 C17 C18 C13 -0.9(4)
C14 C13 C18 C19 -179.3(2)
C12 C13 C18 C19 -0.1(3)
C14 C13 C18 C17 2.0(3)
C12 C13 C18 C17 -178.8(2)
C17 C18 C19 C20 179.8(3)
C13 C18 C19 C20 1.1(4)
C18 C19 C20 C21 -1.1(4)
C13 C12 C21 C20 0.9(3)
C11 C12 C21 C20 -177.5(2)
C13 C12 C21 C1 -179.4(2)
C11 C12 C21 C1 2.2(3)
C19 C20 C21 C12 0.1(4)
C19 C20 C21 C1 -179.6(2)
O C1 C21 C12 178.3(2)
C2 C1 C21 C12 -1.9(3)
O C1 C21 C20 -2.0(4)
C2 C1 C21 C20 177.8(2)

loop_
_cod_related_entry_id
_cod_related_entry_database
_cod_related_entry_code
1 ChemSpider 40362
